data_4314437
loop_
_publ_author_name
'Yu-Ling Lien'
'Ya-Chi Chang'
'Nien-Tsu Chuang'
'Amitabha Datta'
'Shau-Jiun Chen'
'Ching-Han Hu'
'Wen-Yen Huang'
'Chia-Her Lin'
'Jui-Hsien Huang'

_publ_section_title
;
 A New Type of Asymmetric Tridentate Pyrrolyl-Linked Pincer Ligand and Its
 Aluminum Dihydride Complexes
;
_journal_name_full 'Inorganic Chemistry'
_journal_page_first 136
_journal_page_last 143
_journal_paper_doi 10.1021/ic9016189
_journal_volume 49
_journal_year 2010
_chemical_formula_sum 'C12 H23 N3'
_chemical_formula_weight 209.33
_chemical_name_systematic
; 
 ? 
;
_space_group_IT_number 15
_symmetry_cell_setting monoclinic
_symmetry_space_group_name_Hall '-C 2yc'
_symmetry_space_group_name_H-M 'C 1 2/c 1'
_atom_sites_solution_hydrogens geom
_atom_sites_solution_primary direct
_atom_sites_solution_secondary difmap
_audit_creation_method SHELXL-97
_cell_angle_alpha 90.00
_cell_angle_beta 105.747(2)
_cell_angle_gamma 90.00
_cell_formula_units_Z 16
_cell_length_a 27.1751(8)
_cell_length_b 16.7898(7)
_cell_length_c 12.3090(4)
_cell_measurement_temperature 150(2)
_cell_measurement_theta_max 25
_cell_measurement_theta_min 2.5
_cell_volume 5405.4(3)
_computing_cell_refinement 'APEX2 v1.0-22'
_computing_data_collection 'APEX2 v1.0-22 (Bruker, 2004)'
_computing_data_reduction 'APEX2 v1.0-22'
_computing_molecular_graphics 'SHELXTL 5.1'
_computing_publication_material 'SHELXTL 5.1'
_computing_structure_refinement 'SHELXTL 5.1'
_computing_structure_solution 'SHELXTL 5.1 (Sheldrick, 1998)'
_diffrn_ambient_temperature 150(2)
_diffrn_measured_fraction_theta_full 1.000
_diffrn_measured_fraction_theta_max 1.000
_diffrn_measurement_device_type 'Bruker SMART APEX II'
_diffrn_measurement_method \w
_diffrn_radiation_monochromator graphite
_diffrn_radiation_source 'fine-focus sealed tube'
_diffrn_radiation_type MoK\a
_diffrn_radiation_wavelength 0.71073
_diffrn_reflns_av_R_equivalents 0.0272
_diffrn_reflns_av_sigmaI/netI 0.0323
_diffrn_reflns_limit_h_max 35
_diffrn_reflns_limit_h_min -35
_diffrn_reflns_limit_k_max 22
_diffrn_reflns_limit_k_min -18
_diffrn_reflns_limit_l_max 16
_diffrn_reflns_limit_l_min -16
_diffrn_reflns_number 21796
_diffrn_reflns_theta_full 28.00
_diffrn_reflns_theta_max 28.00
_diffrn_reflns_theta_min 2.08
_exptl_absorpt_coefficient_mu 0.063
_exptl_absorpt_correction_T_max 0.9907
_exptl_absorpt_correction_T_min 0.9809
_exptl_absorpt_correction_type multi-scan
_exptl_absorpt_process_details 'SADABS 2.10 (Sheldrick, 2003)'
_exptl_crystal_colour colorless
_exptl_crystal_density_diffrn 1.029
_exptl_crystal_density_method 'not measured'
_exptl_crystal_description block
_exptl_crystal_F_000 1856
_exptl_crystal_size_max 0.31
_exptl_crystal_size_mid 0.22
_exptl_crystal_size_min 0.15
_refine_diff_density_max 0.616
_refine_diff_density_min -0.224
_refine_diff_density_rms 0.041
_refine_ls_extinction_method none
_refine_ls_goodness_of_fit_ref 1.067
_refine_ls_hydrogen_treatment noref
_refine_ls_matrix_type full
_refine_ls_number_parameters 297
_refine_ls_number_reflns 6529
_refine_ls_number_restraints 0
_refine_ls_restrained_S_all 1.067
_refine_ls_R_factor_all 0.0823
_refine_ls_R_factor_gt 0.0543
_refine_ls_shift/su_max 0.000
_refine_ls_shift/su_mean 0.000
_refine_ls_structure_factor_coef Fsqd
_refine_ls_weighting_details 'calc w=1/[\s^2^(Fo^2^)+(0.0768P)^2^+2.9762P] where P=(Fo^2^+2Fc^2^)/3'
_refine_ls_weighting_scheme calc
_refine_ls_wR_factor_gt 0.1469
_refine_ls_wR_factor_ref 0.1620
_reflns_number_gt 4459
_reflns_number_total 6529
_reflns_threshold_expression >2sigma(I)
_cod_data_source_file ic9016189_si_001_1.cif
_cod_data_source_block 1
_cod_depositor_comments
;
The following automatic conversions were performed:

'_symmetry_cell_setting' value 'Monoclinic' changed to 'monoclinic'
according to the built-in table from CIF Core dictionary named
'cif_core.dic' version 2.4.1 from 2010-06-29.

Automatic conversion script
Id: cif_fix_values 1646 2011-03-28 12:23:43Z adriana 
;
_cod_database_code 4314437

loop_
_symmetry_equiv_pos_as_xyz
'x, y, z'
'-x, y, -z+1/2'
'x+1/2, y+1/2, z'
'-x+1/2, y+1/2, -z+1/2'
'-x, -y, -z'
'x, -y, z-1/2'
'-x+1/2, -y+1/2, -z'
'x+1/2, -y+1/2, z-1/2'

loop_
_atom_site_label
_atom_site_type_symbol
_atom_site_fract_x
_atom_site_fract_y
_atom_site_fract_z
_atom_site_U_iso_or_equiv
_atom_site_adp_type
_atom_site_occupancy
_atom_site_symmetry_multiplicity
_atom_site_calc_flag
_atom_site_refinement_flags
_atom_site_disorder_assembly
_atom_site_disorder_group
C1 C 0.44988(6) 0.84080(11) 0.46381(13) 0.0365(4) Uani 1 1 d . . .
C2 C 0.45506(7) 0.92140(11) 0.45772(14) 0.0408(4) Uani 1 1 d . . .
H2 H 0.4619 0.9575 0.5195 0.049 Uiso 1 1 calc R . .
C3 C 0.44836(6) 0.94163(11) 0.34329(14) 0.0358(4) Uani 1 1 d . . .
H3 H 0.4508 0.9935 0.3145 0.043 Uiso 1 1 calc R . .
C4 C 0.43766(6) 0.87321(10) 0.28153(13) 0.0309(4) Uani 1 1 d . . .
C5 C 0.45763(7) 0.78747(12) 0.56466(14) 0.0416(4) Uani 1 1 d . . .
H5A H 0.4866 0.7512 0.5666 0.050 Uiso 1 1 calc R . .
H5B H 0.4672 0.8206 0.6337 0.050 Uiso 1 1 calc R . .
C6 C 0.37018(8) 0.79172(13) 0.57062(16) 0.0490(5) Uani 1 1 d . . .
H6A H 0.3404 0.7593 0.5720 0.074 Uiso 1 1 calc R . .
H6B H 0.3616 0.8261 0.5038 0.074 Uiso 1 1 calc R . .
H6C H 0.3800 0.8247 0.6388 0.074 Uiso 1 1 calc R . .
C7 C 0.42486(9) 0.68701(14) 0.66397(17) 0.0578(6) Uani 1 1 d . . .
H7A H 0.4339 0.7189 0.7333 0.087 Uiso 1 1 calc R . .
H7B H 0.4538 0.6528 0.6614 0.087 Uiso 1 1 calc R . .
H7C H 0.3951 0.6538 0.6630 0.087 Uiso 1 1 calc R . .
C8 C 0.42985(6) 0.85881(12) 0.15831(13) 0.0388(4) Uani 1 1 d . . .
H8A H 0.4360 0.9089 0.1216 0.047 Uiso 1 1 calc R . .
H8B H 0.4549 0.8188 0.1476 0.047 Uiso 1 1 calc R . .
C9 C 0.36829(6) 0.80123(10) -0.01298(12) 0.0318(4) Uani 1 1 d . . .
C10 C 0.38609(11) 0.86076(13) -0.08917(16) 0.0636(7) Uani 1 1 d . . .
H10A H 0.3695 0.9123 -0.0869 0.095 Uiso 1 1 calc R . .
H10B H 0.3769 0.8407 -0.1669 0.095 Uiso 1 1 calc R . .
H10C H 0.4233 0.8672 -0.0624 0.095 Uiso 1 1 calc R . .
C11 C 0.39530(10) 0.72286(13) -0.01429(18) 0.0599(6) Uani 1 1 d . . .
H11A H 0.4323 0.7307 0.0145 0.090 Uiso 1 1 calc R . .
H11B H 0.3873 0.7026 -0.0918 0.090 Uiso 1 1 calc R . .
H11C H 0.3838 0.6844 0.0335 0.090 Uiso 1 1 calc R . .
C12 C 0.31089(8) 0.78857(17) -0.05498(19) 0.0725(8) Uani 1 1 d . . .
H12A H 0.2999 0.7519 -0.0042 0.109 Uiso 1 1 calc R . .
H12B H 0.3024 0.7659 -0.1312 0.109 Uiso 1 1 calc R . .
H12C H 0.2933 0.8397 -0.0566 0.109 Uiso 1 1 calc R . .
C13 C 0.28603(6) 0.85152(9) 0.28385(13) 0.0293(3) Uani 1 1 d . . .
C14 C 0.25489(6) 0.82026(11) 0.34381(14) 0.0356(4) Uani 1 1 d . . .
H14 H 0.2313 0.8491 0.3731 0.043 Uiso 1 1 calc R . .
C15 C 0.26424(6) 0.73708(11) 0.35437(14) 0.0361(4) Uani 1 1 d . . .
H15 H 0.2482 0.7002 0.3924 0.043 Uiso 1 1 calc R . .
C16 C 0.30064(6) 0.71961(9) 0.29971(13) 0.0297(3) Uani 1 1 d . . .
C17 C 0.29674(6) 0.93568(10) 0.25805(14) 0.0335(4) Uani 1 1 d . . .
H17A H 0.2717 0.9710 0.2794 0.040 Uiso 1 1 calc R . .
H17B H 0.3312 0.9505 0.3049 0.040 Uiso 1 1 calc R . .
C18 C 0.24213(7) 0.94282(12) 0.06815(17) 0.0471(5) Uani 1 1 d . . .
H18A H 0.2213 0.9854 0.0873 0.071 Uiso 1 1 calc R . .
H18B H 0.2279 0.8910 0.0804 0.071 Uiso 1 1 calc R . .
H18C H 0.2420 0.9477 -0.0113 0.071 Uiso 1 1 calc R . .
C19 C 0.31603(8) 1.02672(11) 0.12470(18) 0.0481(5) Uani 1 1 d . . .
H19A H 0.3139 1.0350 0.0448 0.072 Uiso 1 1 calc R . .
H19B H 0.3519 1.0284 0.1691 0.072 Uiso 1 1 calc R . .
H19C H 0.2969 1.0688 0.1506 0.072 Uiso 1 1 calc R . .
C20 C 0.32596(7) 0.64322(10) 0.28334(15) 0.0359(4) Uani 1 1 d . . .
H20A H 0.3118 0.5991 0.3190 0.043 Uiso 1 1 calc R . .
H20B H 0.3187 0.6317 0.2016 0.043 Uiso 1 1 calc R . .
C21 C 0.41095(7) 0.57336(10) 0.33367(14) 0.0355(4) Uani 1 1 d . . .
C22 C 0.40680(10) 0.54773(14) 0.21327(18) 0.0615(6) Uani 1 1 d . . .
H22A H 0.3715 0.5321 0.1763 0.092 Uiso 1 1 calc R . .
H22B H 0.4296 0.5024 0.2139 0.092 Uiso 1 1 calc R . .
H22C H 0.4167 0.5921 0.1719 0.092 Uiso 1 1 calc R . .
C23 C 0.46667(8) 0.59355(13) 0.3912(2) 0.0584(6) Uani 1 1 d . . .
H23A H 0.4778 0.6370 0.3503 0.088 Uiso 1 1 calc R . .
H23B H 0.4880 0.5465 0.3910 0.088 Uiso 1 1 calc R . .
H23C H 0.4700 0.6101 0.4692 0.088 Uiso 1 1 calc R . .
C24 C 0.39439(10) 0.50578(13) 0.3981(2) 0.0683(7) Uani 1 1 d . . .
H24A H 0.3949 0.5241 0.4740 0.102 Uiso 1 1 calc R . .
H24B H 0.4179 0.4607 0.4037 0.102 Uiso 1 1 calc R . .
H24C H 0.3597 0.4890 0.3581 0.102 Uiso 1 1 calc R . .
H51 H 0.3340(8) 0.7941(11) 0.2149(16) 0.042(5) Uiso 1 1 d . . .
H52 H 0.4265(8) 0.7628(13) 0.3364(17) 0.047(6) Uiso 1 1 d . . .
H53 H 0.3581(7) 0.8706(11) 0.1035(15) 0.036(5) Uiso 1 1 d . . .
H54 H 0.3870(7) 0.6651(11) 0.4040(17) 0.041(5) Uiso 1 1 d . . .
N1 N 0.43888(5) 0.81171(9) 0.35534(11) 0.0337(3) Uani 1 1 d . . .
N2 N 0.41272(5) 0.73957(8) 0.56660(11) 0.0330(3) Uani 1 1 d . . .
N3 N 0.37802(5) 0.83042(8) 0.10470(10) 0.0246(3) Uani 1 1 d . . .
N4 N 0.31351(5) 0.78968(8) 0.25706(11) 0.0275(3) Uani 1 1 d . . .
N5 N 0.29418(5) 0.94921(8) 0.13917(11) 0.0319(3) Uani 1 1 d . . .
N6 N 0.38140(5) 0.64771(8) 0.33310(11) 0.0294(3) Uani 1 1 d . . .

loop_
_atom_site_aniso_label
_atom_site_aniso_U_11
_atom_site_aniso_U_22
_atom_site_aniso_U_33
_atom_site_aniso_U_23
_atom_site_aniso_U_13
_atom_site_aniso_U_12
C1 0.0348(9) 0.0448(10) 0.0286(8) -0.0056(7) 0.0065(7) -0.0070(7)
C2 0.0457(10) 0.0408(10) 0.0348(9) -0.0103(7) 0.0089(8) -0.0135(8)
C3 0.0291(8) 0.0368(10) 0.0393(9) 0.0022(7) 0.0055(7) -0.0071(7)
C4 0.0211(7) 0.0410(9) 0.0295(8) 0.0019(7) 0.0048(6) -0.0048(6)
C5 0.0382(9) 0.0547(12) 0.0289(8) -0.0021(8) 0.0041(7) -0.0023(8)
C6 0.0485(11) 0.0586(13) 0.0416(10) -0.0055(9) 0.0152(8) 0.0045(9)
C7 0.0728(15) 0.0594(14) 0.0429(11) 0.0109(9) 0.0189(10) 0.0015(11)
C8 0.0260(8) 0.0634(12) 0.0273(8) 0.0003(7) 0.0079(6) -0.0117(8)
C9 0.0384(9) 0.0329(9) 0.0238(7) -0.0022(6) 0.0078(6) 0.0014(7)
C10 0.115(2) 0.0515(13) 0.0253(9) 0.0067(8) 0.0213(11) -0.0011(12)
C11 0.0905(17) 0.0465(12) 0.0472(11) -0.0042(9) 0.0263(11) 0.0204(11)
C12 0.0467(12) 0.110(2) 0.0521(13) -0.0455(13) -0.0008(10) -0.0070(12)
C13 0.0274(7) 0.0289(8) 0.0311(8) -0.0040(6) 0.0073(6) 0.0000(6)
C14 0.0309(8) 0.0427(10) 0.0361(9) -0.0047(7) 0.0140(7) -0.0015(7)
C15 0.0331(8) 0.0406(10) 0.0363(9) 0.0017(7) 0.0124(7) -0.0094(7)
C16 0.0289(8) 0.0277(8) 0.0304(8) -0.0001(6) 0.0046(6) -0.0059(6)
C17 0.0364(9) 0.0272(8) 0.0370(8) -0.0052(7) 0.0100(7) 0.0021(7)
C18 0.0367(10) 0.0506(12) 0.0491(11) -0.0010(9) 0.0033(8) 0.0087(8)
C19 0.0559(12) 0.0292(10) 0.0600(12) 0.0078(8) 0.0170(10) 0.0025(8)
C20 0.0391(9) 0.0255(8) 0.0403(9) -0.0016(7) 0.0062(7) -0.0044(7)
C21 0.0444(10) 0.0256(8) 0.0413(9) 0.0041(7) 0.0196(8) 0.0039(7)
C22 0.0851(17) 0.0504(13) 0.0518(12) -0.0103(10) 0.0235(12) 0.0200(11)
C23 0.0433(11) 0.0510(13) 0.0808(16) -0.0068(11) 0.0165(10) 0.0124(9)
C24 0.0712(15) 0.0456(13) 0.1021(19) 0.0389(12) 0.0477(14) 0.0205(11)
N1 0.0381(8) 0.0354(8) 0.0256(7) -0.0037(6) 0.0055(6) -0.0068(6)
N2 0.0362(7) 0.0372(8) 0.0261(6) 0.0011(6) 0.0095(5) 0.0007(6)
N3 0.0224(6) 0.0282(7) 0.0226(6) -0.0011(5) 0.0049(5) -0.0004(5)
N4 0.0273(7) 0.0263(7) 0.0305(6) -0.0010(5) 0.0108(5) -0.0024(5)
N5 0.0314(7) 0.0261(7) 0.0371(7) 0.0019(5) 0.0074(6) 0.0035(5)
N6 0.0360(7) 0.0257(7) 0.0273(7) -0.0022(5) 0.0100(6) -0.0007(5)

loop_
_atom_type_symbol
_atom_type_description
_atom_type_scat_dispersion_real
_atom_type_scat_dispersion_imag
_atom_type_scat_source
C C 0.0033 0.0016 'International Tables Vol C Tables 4.2.6.8 and 6.1.1.4'
H H 0.0000 0.0000 'International Tables Vol C Tables 4.2.6.8 and 6.1.1.4'
N N 0.0061 0.0033 'International Tables Vol C Tables 4.2.6.8 and 6.1.1.4'

loop_
_geom_angle_atom_site_label_1
_geom_angle_atom_site_label_2
_geom_angle_atom_site_label_3
_geom_angle
_geom_angle_site_symmetry_1
_geom_angle_site_symmetry_3
_geom_angle_publ_flag
C2 C1 N1 107.29(15) . . ?
C2 C1 C5 130.15(15) . . ?
N1 C1 C5 122.43(16) . . ?
C1 C2 C3 107.83(15) . . ?
C1 C2 H2 126.1 . . ?
C3 C2 H2 126.1 . . ?
C4 C3 C2 107.67(15) . . ?
C4 C3 H3 126.2 . . ?
C2 C3 H3 126.2 . . ?
C3 C4 N1 107.58(14) . . ?
C3 C4 C8 130.71(16) . . ?
N1 C4 C8 121.53(15) . . ?
N2 C5 C1 114.24(14) . . ?
N2 C5 H5A 108.7 . . ?
C1 C5 H5A 108.7 . . ?
N2 C5 H5B 108.7 . . ?
C1 C5 H5B 108.7 . . ?
H5A C5 H5B 107.6 . . ?
N2 C6 H6A 109.5 . . ?
N2 C6 H6B 109.5 . . ?
H6A C6 H6B 109.5 . . ?
N2 C6 H6C 109.5 . . ?
H6A C6 H6C 109.5 . . ?
H6B C6 H6C 109.5 . . ?
N2 C7 H7A 109.5 . . ?
N2 C7 H7B 109.5 . . ?
H7A C7 H7B 109.5 . . ?
N2 C7 H7C 109.5 . . ?
H7A C7 H7C 109.5 . . ?
H7B C7 H7C 109.5 . . ?
N3 C8 C4 111.40(12) . . ?
N3 C8 H8A 109.3 . . ?
C4 C8 H8A 109.3 . . ?
N3 C8 H8B 109.3 . . ?
C4 C8 H8B 109.3 . . ?
H8A C8 H8B 108.0 . . ?
N3 C9 C11 109.89(14) . . ?
N3 C9 C12 105.85(13) . . ?
C11 C9 C12 109.39(18) . . ?
N3 C9 C10 112.27(14) . . ?
C11 C9 C10 109.03(16) . . ?
C12 C9 C10 110.35(18) . . ?
C9 C10 H10A 109.5 . . ?
C9 C10 H10B 109.5 . . ?
H10A C10 H10B 109.5 . . ?
C9 C10 H10C 109.5 . . ?
H10A C10 H10C 109.5 . . ?
H10B C10 H10C 109.5 . . ?
C9 C11 H11A 109.5 . . ?
C9 C11 H11B 109.5 . . ?
H11A C11 H11B 109.5 . . ?
C9 C11 H11C 109.5 . . ?
H11A C11 H11C 109.5 . . ?
H11B C11 H11C 109.5 . . ?
C9 C12 H12A 109.5 . . ?
C9 C12 H12B 109.5 . . ?
H12A C12 H12B 109.5 . . ?
C9 C12 H12C 109.5 . . ?
H12A C12 H12C 109.5 . . ?
H12B C12 H12C 109.5 . . ?
C14 C13 N4 107.22(14) . . ?
C14 C13 C17 131.41(15) . . ?
N4 C13 C17 121.01(13) . . ?
C13 C14 C15 107.76(14) . . ?
C13 C14 H14 126.1 . . ?
C15 C14 H14 126.1 . . ?
C16 C15 C14 107.50(14) . . ?
C16 C15 H15 126.2 . . ?
C14 C15 H15 126.2 . . ?
C15 C16 N4 107.30(14) . . ?
C15 C16 C20 132.06(15) . . ?
N4 C16 C20 120.64(14) . . ?
N5 C17 C13 113.58(13) . . ?
N5 C17 H17A 108.8 . . ?
C13 C17 H17A 108.8 . . ?
N5 C17 H17B 108.8 . . ?
C13 C17 H17B 108.8 . . ?
H17A C17 H17B 107.7 . . ?
N5 C18 H18A 109.5 . . ?
N5 C18 H18B 109.5 . . ?
H18A C18 H18B 109.5 . . ?
N5 C18 H18C 109.5 . . ?
H18A C18 H18C 109.5 . . ?
H18B C18 H18C 109.5 . . ?
N5 C19 H19A 109.5 . . ?
N5 C19 H19B 109.5 . . ?
H19A C19 H19B 109.5 . . ?
N5 C19 H19C 109.5 . . ?
H19A C19 H19C 109.5 . . ?
H19B C19 H19C 109.5 . . ?
N6 C20 C16 110.99(13) . . ?
N6 C20 H20A 109.4 . . ?
C16 C20 H20A 109.4 . . ?
N6 C20 H20B 109.4 . . ?
C16 C20 H20B 109.4 . . ?
H20A C20 H20B 108.0 . . ?
N6 C21 C22 109.72(15) . . ?
N6 C21 C24 113.20(14) . . ?
C22 C21 C24 110.09(18) . . ?
N6 C21 C23 106.44(14) . . ?
C22 C21 C23 108.53(16) . . ?
C24 C21 C23 108.70(17) . . ?
C21 C22 H22A 109.5 . . ?
C21 C22 H22B 109.5 . . ?
H22A C22 H22B 109.5 . . ?
C21 C22 H22C 109.5 . . ?
H22A C22 H22C 109.5 . . ?
H22B C22 H22C 109.5 . . ?
C21 C23 H23A 109.5 . . ?
C21 C23 H23B 109.5 . . ?
H23A C23 H23B 109.5 . . ?
C21 C23 H23C 109.5 . . ?
H23A C23 H23C 109.5 . . ?
H23B C23 H23C 109.5 . . ?
C21 C24 H24A 109.5 . . ?
C21 C24 H24B 109.5 . . ?
H24A C24 H24B 109.5 . . ?
C21 C24 H24C 109.5 . . ?
H24A C24 H24C 109.5 . . ?
H24B C24 H24C 109.5 . . ?
C4 N1 C1 109.61(15) . . ?
C4 N1 H52 125.5(13) . . ?
C1 N1 H52 123.1(13) . . ?
C7 N2 C6 109.92(14) . . ?
C7 N2 C5 110.05(15) . . ?
C6 N2 C5 109.96(15) . . ?
C8 N3 C9 116.28(12) . . ?
C8 N3 H53 106.0(12) . . ?
C9 N3 H53 107.3(12) . . ?
C13 N4 C16 110.21(13) . . ?
C13 N4 H51 124.3(13) . . ?
C16 N4 H51 125.3(13) . . ?
C18 N5 C19 110.75(14) . . ?
C18 N5 C17 111.40(14) . . ?
C19 N5 C17 110.45(14) . . ?
C20 N6 C21 116.89(13) . . ?
C20 N6 H54 108.0(12) . . ?
C21 N6 H54 108.8(12) . . ?

loop_
_geom_bond_atom_site_label_1
_geom_bond_atom_site_label_2
_geom_bond_distance
_geom_bond_site_symmetry_2
_geom_bond_publ_flag
C1 C2 1.365(3) . ?
C1 N1 1.376(2) . ?
C1 C5 1.498(2) . ?
C2 C3 1.412(2) . ?
C2 H2 0.9500 . ?
C3 C4 1.365(2) . ?
C3 H3 0.9500 . ?
C4 N1 1.370(2) . ?
C4 C8 1.493(2) . ?
C5 N2 1.467(2) . ?
C5 H5A 0.9900 . ?
C5 H5B 0.9900 . ?
C6 N2 1.462(2) . ?
C6 H6A 0.9800 . ?
C6 H6B 0.9800 . ?
C6 H6C 0.9800 . ?
C7 N2 1.452(2) . ?
C7 H7A 0.9800 . ?
C7 H7B 0.9800 . ?
C7 H7C 0.9800 . ?
C8 N3 1.4635(19) . ?
C8 H8A 0.9900 . ?
C8 H8B 0.9900 . ?
C9 N3 1.4834(18) . ?
C9 C11 1.509(3) . ?
C9 C12 1.519(3) . ?
C9 C10 1.536(3) . ?
C10 H10A 0.9800 . ?
C10 H10B 0.9800 . ?
C10 H10C 0.9800 . ?
C11 H11A 0.9800 . ?
C11 H11B 0.9800 . ?
C11 H11C 0.9800 . ?
C12 H12A 0.9800 . ?
C12 H12B 0.9800 . ?
C12 H12C 0.9800 . ?
C13 C14 1.369(2) . ?
C13 N4 1.370(2) . ?
C13 C17 1.494(2) . ?
C14 C15 1.419(3) . ?
C14 H14 0.9500 . ?
C15 C16 1.370(2) . ?
C15 H15 0.9500 . ?
C16 N4 1.372(2) . ?
C16 C20 1.495(2) . ?
C17 N5 1.464(2) . ?
C17 H17A 0.9900 . ?
C17 H17B 0.9900 . ?
C18 N5 1.451(2) . ?
C18 H18A 0.9800 . ?
C18 H18B 0.9800 . ?
C18 H18C 0.9800 . ?
C19 N5 1.461(2) . ?
C19 H19A 0.9800 . ?
C19 H19B 0.9800 . ?
C19 H19C 0.9800 . ?
C20 N6 1.466(2) . ?
C20 H20A 0.9900 . ?
C20 H20B 0.9900 . ?
C21 N6 1.483(2) . ?
C21 C22 1.518(3) . ?
C21 C24 1.521(2) . ?
C21 C23 1.525(3) . ?
C22 H22A 0.9800 . ?
C22 H22B 0.9800 . ?
C22 H22C 0.9800 . ?
C23 H23A 0.9800 . ?
C23 H23B 0.9800 . ?
C23 H23C 0.9800 . ?
C24 H24A 0.9800 . ?
C24 H24B 0.9800 . ?
C24 H24C 0.9800 . ?
N1 H52 0.89(2) . ?
N3 H53 0.86(2) . ?
N4 H51 0.86(2) . ?
N6 H54 0.89(2) . ?

loop_
_cod_related_entry_id
_cod_related_entry_database
_cod_related_entry_code
1 ChemSpider 30660947
